data_4080263
loop_
_publ_author_name
'Dulong, Florian'
'Thu\'ery, Pierre'
'Ephritikhine, Michel'
'Cantat, Thibault'

_publ_section_title
;
 Synthesis ofN-Aryloxy-\b-diketiminate Ligands and Coordination to
 Zirconium, Ytterbium, Thorium, and Uranium
;
_journal_issue 5
_journal_name_full Organometallics
_journal_page_first 1328
_journal_paper_doi 10.1021/om3010355
_journal_volume 32
_journal_year 2013
_chemical_formula_sum 'C74 H92 Cl2 N8 O2 Yb2'
_chemical_formula_weight 1542.54
_space_group_IT_number 14
_symmetry_cell_setting monoclinic
_symmetry_space_group_name_Hall '-P 2ybc'
_symmetry_space_group_name_H-M 'P 1 21/c 1'
_atom_sites_solution_hydrogens geom
_atom_sites_solution_primary direct
_atom_sites_solution_secondary difmap
_audit_creation_method SHELXL-97
_cell_angle_alpha 90.00
_cell_angle_beta 98.984(2)
_cell_angle_gamma 90.00
_cell_formula_units_Z 4
_cell_length_a 14.8213(7)
_cell_length_b 21.6499(5)
_cell_length_c 24.1822(11)
_cell_measurement_reflns_used 270809
_cell_measurement_temperature 150(2)
_cell_measurement_theta_max 28.70
_cell_measurement_theta_min 2.07
_cell_volume 7664.4(5)
_computing_cell_refinement 'HKL2000 (Otwinowski & Minor, 1997)'
_computing_data_collection 'COLLECT (Nonius, 1998)'
_computing_data_reduction 'HKL2000 (Otwinowski & Minor, 1997)'
_computing_molecular_graphics 'SHELXTL (Sheldrick, 2008)'
_computing_publication_material 'SHELXTL (Sheldrick, 2008); PLATON (Spek, 2003)'
_computing_structure_refinement 'SHELXL-97 (Sheldrick, 2008)'
_computing_structure_solution 'SHELXS-97 (Sheldrick, 2008)'
_diffrn_ambient_temperature 150(2)
_diffrn_measured_fraction_theta_full 0.999
_diffrn_measured_fraction_theta_max 0.999
_diffrn_measurement_device_type 'Nonius Kappa-CCD area-detector diffractometer'
_diffrn_measurement_method 'two \f and six \w scans with 2\% steps (466 frames)'
_diffrn_radiation_monochromator graphite
_diffrn_radiation_source 'fine-focus sealed tube'
_diffrn_radiation_type MoK\a
_diffrn_radiation_wavelength 0.71073
_diffrn_reflns_av_R_equivalents 0.0612
_diffrn_reflns_av_sigmaI/netI 0.0812
_diffrn_reflns_limit_h_max 20
_diffrn_reflns_limit_h_min -20
_diffrn_reflns_limit_k_max 28
_diffrn_reflns_limit_k_min -29
_diffrn_reflns_limit_l_max 32
_diffrn_reflns_limit_l_min -32
_diffrn_reflns_number 270809
_diffrn_reflns_theta_full 28.70
_diffrn_reflns_theta_max 28.70
_diffrn_reflns_theta_min 2.07
_diffrn_standards_decay_% 0
_diffrn_standards_interval_time 0
_diffrn_standards_number 0
_exptl_absorpt_coefficient_mu 2.541
_exptl_absorpt_correction_T_max 0.816
_exptl_absorpt_correction_T_min 0.598
_exptl_absorpt_correction_type multi-scan
_exptl_absorpt_process_details 'SCALEPACK (Otwinowski & Minor, 1997)'
_exptl_crystal_colour 'translucent dark orange'
_exptl_crystal_density_diffrn 1.337
_exptl_crystal_density_method 'not measured'
_exptl_crystal_description platelet
_exptl_crystal_F_000 3128
_exptl_crystal_size_max 0.18
_exptl_crystal_size_mid 0.16
_exptl_crystal_size_min 0.08
_refine_diff_density_max 1.269
_refine_diff_density_min -0.948
_refine_diff_density_rms 0.126
_refine_ls_extinction_method none
_refine_ls_goodness_of_fit_ref 1.001
_refine_ls_hydrogen_treatment constr
_refine_ls_matrix_type full
_refine_ls_number_parameters 865
_refine_ls_number_reflns 19782
_refine_ls_number_restraints 122
_refine_ls_restrained_S_all 1.010
_refine_ls_R_factor_all 0.0908
_refine_ls_R_factor_gt 0.0439
_refine_ls_shift/su_max 0.001
_refine_ls_shift/su_mean 0.000
_refine_ls_structure_factor_coef Fsqd
_refine_ls_weighting_details 'calc w=1/[\s^2^(Fo^2^)+(0.0561P)^2^] where P=(Fo^2^+2Fc^2^)/3'
_refine_ls_weighting_scheme calc
_refine_ls_wR_factor_gt 0.1062
_refine_ls_wR_factor_ref 0.1190
_reflns_number_gt 12225
_reflns_number_total 19782
_reflns_threshold_expression >2sigma(I)
_cod_data_source_file om3010355_si_002.cif
_cod_data_source_block 13a
_cod_original_sg_symbol_H-M 'P 21/c'
_cod_database_code 4080263

loop_
_symmetry_equiv_pos_as_xyz
'x, y, z'
'-x, y+1/2, -z+1/2'
'-x, -y, -z'
'x, -y-1/2, z-1/2'

loop_
_atom_site_label
_atom_site_type_symbol
_atom_site_fract_x
_atom_site_fract_y
_atom_site_fract_z
_atom_site_U_iso_or_equiv
_atom_site_adp_type
_atom_site_occupancy
_atom_site_symmetry_multiplicity
_atom_site_calc_flag
_atom_site_refinement_flags
Yb1 Yb 0.178619(14) 0.067408(9) 0.237399(8) 0.03048(6) Uani 1 1 d .
Yb2 Yb 0.041926(14) -0.064363(9) 0.220008(8) 0.02894(6) Uani 1 1 d .
Cl1 Cl 0.11315(9) -0.00491(6) 0.31145(5) 0.0377(3) Uani 1 1 d .
Cl2 Cl 0.10504(9) 0.17490(6) 0.24945(5) 0.0416(3) Uani 1 1 d .
O1 O 0.1826(2) -0.03190(14) 0.20125(13) 0.0340(8) Uani 1 1 d .
O2 O 0.0368(2) 0.03444(14) 0.18948(13) 0.0337(7) Uani 1 1 d .
N1 N 0.3223(3) 0.04308(18) 0.22256(17) 0.0354(9) Uani 1 1 d .
N2 N 0.2781(3) 0.09401(18) 0.32201(16) 0.0328(9) Uani 1 1 d .
N3 N -0.0969(3) -0.04373(17) 0.17254(16) 0.0325(9) Uani 1 1 d .
N4 N -0.0651(3) -0.09443(18) 0.28100(16) 0.0326(9) Uani 1 1 d .
N5 N 0.1895(3) 0.11194(18) 0.14210(17) 0.0373(10) Uani 1 1 d .
N6 N 0.0454(3) -0.11110(19) 0.12502(17) 0.0368(10) Uani 1 1 d .
N7 N 0.1169(3) -0.16351(17) 0.25148(17) 0.0359(10) Uani 1 1 d .
C1 C 0.2614(3) -0.0527(2) 0.1867(2) 0.0337(11) Uani 1 1 d .
C2 C 0.3396(3) -0.0133(2) 0.1974(2) 0.0341(11) Uani 1 1 d .
C3 C 0.4240(4) -0.0342(2) 0.1871(2) 0.0405(12) Uani 1 1 d .
H3 H 0.4751 -0.0090 0.1959 0.049 Uiso 1 1 calc R
C4 C 0.4338(4) -0.0926(2) 0.1635(2) 0.0457(13) Uani 1 1 d .
C5 C 0.3555(4) -0.1286(2) 0.1504(2) 0.0425(13) Uani 1 1 d .
H5 H 0.3599 -0.1665 0.1328 0.051 Uiso 1 1 calc R
C6 C 0.2722(4) -0.1102(2) 0.1625(2) 0.0392(12) Uani 1 1 d .
H6 H 0.2222 -0.1364 0.1544 0.047 Uiso 1 1 calc R
C7 C 0.5278(4) -0.1175(3) 0.1566(4) 0.074(2) Uani 1 1 d .
C8 C 0.6006(7) -0.0698(5) 0.1656(6) 0.157(5) Uani 1 1 d U
H8A H 0.5921 -0.0412 0.1349 0.236 Uiso 1 1 calc R
H8B H 0.6592 -0.0893 0.1677 0.236 Uiso 1 1 calc R
H8C H 0.5975 -0.0482 0.1999 0.236 Uiso 1 1 calc R
C9 C 0.5581(7) -0.1647(5) 0.2059(4) 0.124(4) Uani 1 1 d U
H9A H 0.5679 -0.1429 0.2409 0.186 Uiso 1 1 calc R
H9B H 0.6137 -0.1847 0.2003 0.186 Uiso 1 1 calc R
H9C H 0.5111 -0.1951 0.2066 0.186 Uiso 1 1 calc R
C10 C 0.5254(5) -0.1564(3) 0.1045(3) 0.070(2) Uani 1 1 d .
H10A H 0.4865 -0.1915 0.1067 0.105 Uiso 1 1 calc R
H10B H 0.5860 -0.1702 0.1016 0.105 Uiso 1 1 calc R
H10C H 0.5019 -0.1322 0.0722 0.105 Uiso 1 1 calc R
C11 C 0.3698(4) 0.0957(2) 0.2199(2) 0.0413(12) Uani 1 1 d .
C12 C 0.3632(4) 0.1442(2) 0.2576(2) 0.0440(13) Uani 1 1 d .
H12 H 0.3768 0.1839 0.2467 0.053 Uiso 1 1 calc R
C13 C 0.3368(4) 0.1367(2) 0.3120(2) 0.0419(12) Uani 1 1 d .
C14 C 0.4286(4) 0.1068(3) 0.1749(3) 0.0570(16) Uani 1 1 d .
H14A H 0.4897 0.0927 0.1879 0.085 Uiso 1 1 calc R
H14B H 0.4296 0.1501 0.1666 0.085 Uiso 1 1 calc R
H14C H 0.4038 0.0845 0.1416 0.085 Uiso 1 1 calc R
C15 C 0.3820(5) 0.1789(3) 0.3565(3) 0.0631(18) Uani 1 1 d .
H15A H 0.3382 0.1924 0.3793 0.095 Uiso 1 1 calc R
H15B H 0.4060 0.2141 0.3396 0.095 Uiso 1 1 calc R
H15C H 0.4308 0.1574 0.3794 0.095 Uiso 1 1 calc R
C16 C 0.2802(4) 0.0738(2) 0.3790(2) 0.0380(12) Uani 1 1 d .
C17 C 0.3445(4) 0.0270(3) 0.3993(2) 0.0517(15) Uani 1 1 d .
C18 C 0.3437(4) 0.0039(3) 0.4523(2) 0.0574(16) Uani 1 1 d .
H18 H 0.3847 -0.0271 0.4659 0.069 Uiso 1 1 calc R
C19 C 0.2830(5) 0.0259(3) 0.4859(2) 0.0617(18) Uani 1 1 d .
H19 H 0.2830 0.0093 0.5214 0.074 Uiso 1 1 calc R
C20 C 0.2237(5) 0.0717(3) 0.4668(2) 0.0572(16) Uani 1 1 d .
H20 H 0.1842 0.0869 0.4900 0.069 Uiso 1 1 calc R
C21 C 0.2206(4) 0.0968(2) 0.4129(2) 0.0427(13) Uani 1 1 d .
C22 C 0.4113(5) 0.0018(3) 0.3632(3) 0.075(2) Uani 1 1 d .
H22 H 0.4036 0.0249 0.3279 0.090 Uiso 1 1 calc R
C23 C 0.5097(6) 0.0084(4) 0.3916(5) 0.119(3) Uani 1 1 d U
H23A H 0.5200 -0.0177 0.4241 0.178 Uiso 1 1 calc R
H23B H 0.5212 0.0506 0.4028 0.178 Uiso 1 1 calc R
H23C H 0.5500 -0.0034 0.3661 0.178 Uiso 1 1 calc R
C24 C 0.3944(6) -0.0645(4) 0.3503(4) 0.109(3) Uani 1 1 d U
H24A H 0.3918 -0.0868 0.3844 0.164 Uiso 1 1 calc R
H24B H 0.4429 -0.0807 0.3325 0.164 Uiso 1 1 calc R
H24C H 0.3374 -0.0691 0.3256 0.164 Uiso 1 1 calc R
C25 C 0.1546(4) 0.1497(3) 0.3951(2) 0.0521(15) Uani 1 1 d .
H25 H 0.1617 0.1617 0.3569 0.063 Uiso 1 1 calc R
C26 C 0.1770(5) 0.2068(3) 0.4332(3) 0.076(2) Uani 1 1 d .
H26A H 0.1441 0.2419 0.4164 0.114 Uiso 1 1 calc R
H26B H 0.2414 0.2150 0.4379 0.114 Uiso 1 1 calc R
H26C H 0.1594 0.1988 0.4691 0.114 Uiso 1 1 calc R
C27 C 0.0551(4) 0.1310(3) 0.3945(3) 0.0637(18) Uani 1 1 d .
H27A H 0.0423 0.0941 0.3726 0.096 Uiso 1 1 calc R
H27B H 0.0157 0.1637 0.3784 0.096 Uiso 1 1 calc R
H27C H 0.0448 0.1234 0.4321 0.096 Uiso 1 1 calc R
C28 C -0.0388(3) 0.0546(2) 0.15660(19) 0.0305(10) Uani 1 1 d .
C29 C -0.1122(3) 0.0128(2) 0.14435(19) 0.0333(11) Uani 1 1 d .
C30 C -0.1929(3) 0.0312(2) 0.1112(2) 0.0361(11) Uani 1 1 d .
H30 H -0.2411 0.0034 0.1042 0.043 Uiso 1 1 calc R
C31 C -0.2039(4) 0.0910(2) 0.0880(2) 0.0401(12) Uani 1 1 d .
C32 C -0.1301(4) 0.1311(2) 0.1003(2) 0.0401(12) Uani 1 1 d .
H32 H -0.1347 0.1707 0.0852 0.048 Uiso 1 1 calc R
C33 C -0.0493(4) 0.1136(2) 0.1346(2) 0.0355(11) Uani 1 1 d .
H33 H -0.0020 0.1420 0.1428 0.043 Uiso 1 1 calc R
C34 C -0.2947(4) 0.1082(3) 0.0503(2) 0.0491(14) Uani 1 1 d .
C35 C -0.2897(5) 0.1712(3) 0.0245(3) 0.074(2) Uani 1 1 d .
H35A H -0.2354 0.1740 0.0075 0.110 Uiso 1 1 calc R
H35B H -0.2881 0.2022 0.0529 0.110 Uiso 1 1 calc R
H35C H -0.3423 0.1775 -0.0036 0.110 Uiso 1 1 calc R
C36 C -0.3720(4) 0.1074(3) 0.0846(3) 0.071(2) Uani 1 1 d .
H36A H -0.4281 0.1183 0.0612 0.106 Uiso 1 1 calc R
H36B H -0.3594 0.1367 0.1147 0.106 Uiso 1 1 calc R
H36C H -0.3773 0.0668 0.0997 0.106 Uiso 1 1 calc R
C37 C -0.3156(5) 0.0631(3) 0.0034(3) 0.069(2) Uani 1 1 d .
H37A H -0.3286 0.0234 0.0181 0.104 Uiso 1 1 calc R
H37B H -0.2639 0.0597 -0.0159 0.104 Uiso 1 1 calc R
H37C H -0.3677 0.0771 -0.0222 0.104 Uiso 1 1 calc R
C38 C -0.1401(3) -0.0984(2) 0.1584(2) 0.0334(11) Uani 1 1 d .
C39 C -0.1398(3) -0.1444(2) 0.1981(2) 0.0353(11) Uani 1 1 d .
H39 H -0.1502 -0.1847 0.1854 0.042 Uiso 1 1 calc R
C40 C -0.1247(3) -0.1343(2) 0.2575(2) 0.0343(11) Uani 1 1 d .
C41 C -0.1835(4) -0.1127(2) 0.0992(2) 0.0427(13) Uani 1 1 d .
H41A H -0.2464 -0.1001 0.0937 0.064 Uiso 1 1 calc R
H41B H -0.1800 -0.1563 0.0926 0.064 Uiso 1 1 calc R
H41C H -0.1518 -0.0909 0.0735 0.064 Uiso 1 1 calc R
C42 C -0.1880(4) -0.1681(2) 0.2904(2) 0.0450(13) Uani 1 1 d .
H42A H -0.1604 -0.1704 0.3290 0.068 Uiso 1 1 calc R
H42B H -0.1987 -0.2091 0.2756 0.068 Uiso 1 1 calc R
H42C H -0.2449 -0.1463 0.2874 0.068 Uiso 1 1 calc R
C43 C -0.0741(4) -0.0708(2) 0.3361(2) 0.0366(11) Uani 1 1 d .
C44 C -0.1346(4) -0.0209(2) 0.3382(2) 0.0420(13) Uani 1 1 d .
C45 C -0.1394(5) 0.0045(3) 0.3907(3) 0.0569(16) Uani 1 1 d .
H45 H -0.1781 0.0378 0.3933 0.068 Uiso 1 1 calc R
C46 C -0.0878(5) -0.0186(3) 0.4388(2) 0.0579(16) Uani 1 1 d .
H46 H -0.0916 -0.0007 0.4734 0.070 Uiso 1 1 calc R
C47 C -0.0311(5) -0.0677(3) 0.4354(2) 0.0524(15) Uani 1 1 d .
H47 H 0.0021 -0.0837 0.4681 0.063 Uiso 1 1 calc R
C48 C -0.0218(4) -0.0942(2) 0.3846(2) 0.0412(12) Uani 1 1 d .
C49 C -0.1914(4) 0.0072(2) 0.2869(2) 0.0455(13) Uani 1 1 d .
H49 H -0.1898 -0.0210 0.2554 0.055 Uiso 1 1 calc R
C50 C -0.2922(4) 0.0162(3) 0.2942(3) 0.0649(18) Uani 1 1 d .
H50A H -0.2955 0.0438 0.3249 0.097 Uiso 1 1 calc R
H50B H -0.3182 -0.0229 0.3016 0.097 Uiso 1 1 calc R
H50C H -0.3257 0.0335 0.2605 0.097 Uiso 1 1 calc R
C51 C -0.1482(4) 0.0690(2) 0.2727(2) 0.0483(14) Uani 1 1 d .
H51A H -0.1455 0.0967 0.3040 0.072 Uiso 1 1 calc R
H51B H -0.1846 0.0871 0.2405 0.072 Uiso 1 1 calc R
H51C H -0.0875 0.0616 0.2649 0.072 Uiso 1 1 calc R
C52 C 0.0421(4) -0.1475(3) 0.3834(2) 0.0520(15) Uani 1 1 d .
H52 H 0.0457 -0.1572 0.3442 0.062 Uiso 1 1 calc R
C53 C 0.0078(6) -0.2060(3) 0.4111(3) 0.086(2) Uani 1 1 d .
H53A H 0.0153 -0.2003 0.4510 0.130 Uiso 1 1 calc R
H53B H 0.0425 -0.2413 0.4027 0.130 Uiso 1 1 calc R
H53C H -0.0557 -0.2126 0.3969 0.130 Uiso 1 1 calc R
C54 C 0.1374(5) -0.1334(4) 0.4130(3) 0.082(2) Uani 1 1 d .
H54A H 0.1589 -0.0961 0.3980 0.123 Uiso 1 1 calc R
H54B H 0.1774 -0.1669 0.4074 0.123 Uiso 1 1 calc R
H54C H 0.1363 -0.1282 0.4523 0.123 Uiso 1 1 calc R
C55 C 0.1999(4) 0.1724(2) 0.1329(2) 0.0481(14) Uani 1 1 d .
H55 H 0.1930 0.1999 0.1615 0.058 Uiso 1 1 calc R
C56 C 0.2204(5) 0.1961(3) 0.0834(2) 0.0581(17) Uani 1 1 d .
H56 H 0.2254 0.2385 0.0786 0.070 Uiso 1 1 calc R
C57 C 0.2332(5) 0.1559(3) 0.0414(3) 0.0618(18) Uani 1 1 d .
H57 H 0.2489 0.1704 0.0079 0.074 Uiso 1 1 calc R
C58 C 0.2221(5) 0.0933(3) 0.0501(2) 0.0608(17) Uani 1 1 d .
H58 H 0.2283 0.0650 0.0220 0.073 Uiso 1 1 calc R
C59 C 0.2018(4) 0.0734(2) 0.1006(2) 0.0424(13) Uani 1 1 d .
H59 H 0.1964 0.0312 0.1063 0.051 Uiso 1 1 calc R
C60 C 0.0488(4) -0.0705(2) 0.0837(2) 0.0409(12) Uani 1 1 d .
H60 H 0.0579 -0.0291 0.0931 0.049 Uiso 1 1 calc R
C61 C 0.0397(4) -0.0866(3) 0.0282(2) 0.0506(14) Uani 1 1 d .
H61 H 0.0441 -0.0568 0.0011 0.061 Uiso 1 1 calc R
C62 C 0.0241(4) -0.1471(3) 0.0132(2) 0.0537(15) Uani 1 1 d .
H62 H 0.0161 -0.1590 -0.0242 0.064 Uiso 1 1 calc R
C63 C 0.0206(4) -0.1899(3) 0.0549(2) 0.0503(15) Uani 1 1 d .
H63 H 0.0113 -0.2315 0.0461 0.060 Uiso 1 1 calc R
C64 C 0.0311(4) -0.1707(2) 0.1095(2) 0.0416(13) Uani 1 1 d .
H64 H 0.0283 -0.2000 0.1372 0.050 Uiso 1 1 calc R
C65 C 0.2057(4) -0.1599(2) 0.2761(2) 0.0424(13) Uani 1 1 d .
H65 H 0.2356 -0.1220 0.2765 0.051 Uiso 1 1 calc R
C66 C 0.2525(4) -0.2098(3) 0.3000(3) 0.0536(15) Uani 1 1 d .
H66 H 0.3128 -0.2057 0.3173 0.064 Uiso 1 1 calc R
C67 C 0.2094(4) -0.2664(3) 0.2984(3) 0.0544(16) Uani 1 1 d .
H67 H 0.2405 -0.3012 0.3137 0.065 Uiso 1 1 calc R
C68 C 0.1206(4) -0.2702(2) 0.2740(2) 0.0464(14) Uani 1 1 d .
H68 H 0.0902 -0.3079 0.2724 0.056 Uiso 1 1 calc R
C69 C 0.0759(4) -0.2186(2) 0.2518(2) 0.0376(12) Uani 1 1 d .
H69 H 0.0147 -0.2219 0.2362 0.045 Uiso 1 1 calc R
N8 N 0.3700(10) 0.6640(6) 0.0901(7) 0.094(4) Uani 0.50 1 d P
C70 C 0.2913(13) 0.6662(9) 0.0571(6) 0.093(5) Uani 0.50 1 d P
H70 H 0.2877 0.6512 0.0208 0.112 Uiso 0.50 1 calc PR
C71 C 0.2178(10) 0.6884(8) 0.0728(7) 0.086(5) Uani 0.50 1 d P
H71 H 0.1637 0.6894 0.0475 0.103 Uiso 0.50 1 calc PR
C72 C 0.2185(10) 0.7084(6) 0.1208(9) 0.088(6) Uani 0.50 1 d PD
H72 H 0.1682 0.7287 0.1308 0.105 Uiso 0.50 1 calc PR
C73 C 0.3010(13) 0.6988(6) 0.1611(7) 0.080(5) Uani 0.50 1 d P
H73 H 0.3009 0.7090 0.1985 0.096 Uiso 0.50 1 calc PR
C74 C 0.3721(10) 0.6772(7) 0.1466(7) 0.087(5) Uani 0.50 1 d PD
H74 H 0.4243 0.6703 0.1726 0.104 Uiso 0.50 1 calc PR
N9 N 0.3729(8) 0.1536(5) 0.5808(5) 0.068(2) Uani 0.50 1 d PU
C75 C 0.4095(10) 0.1616(6) 0.5350(6) 0.069(3) Uani 0.50 1 d PU
H75 H 0.3844 0.1404 0.5028 0.083 Uiso 0.50 1 calc PR
C76 C 0.4813(11) 0.1990(7) 0.5327(7) 0.081(3) Uani 0.50 1 d PU
H76 H 0.5070 0.2030 0.5001 0.097 Uiso 0.50 1 calc PR
C77 C 0.5139(10) 0.2300(6) 0.5789(6) 0.080(3) Uani 0.50 1 d PDU
H77 H 0.5632 0.2565 0.5784 0.096 Uiso 0.50 1 calc PR
C78 C 0.4800(10) 0.2245(6) 0.6237(6) 0.069(3) Uani 0.50 1 d PU
H78 H 0.5039 0.2485 0.6545 0.083 Uiso 0.50 1 calc PR
C79 C 0.4072(9) 0.1834(6) 0.6288(6) 0.070(2) Uani 0.50 1 d PDU
H79 H 0.3849 0.1774 0.6622 0.084 Uiso 0.50 1 calc PR

loop_
_atom_site_aniso_label
_atom_site_aniso_U_11
_atom_site_aniso_U_22
_atom_site_aniso_U_33
_atom_site_aniso_U_23
_atom_site_aniso_U_13
_atom_site_aniso_U_12
Yb1 0.03287(12) 0.02658(11) 0.03270(12) -0.00125(8) 0.00735(9) -0.00023(9)
Yb2 0.03104(12) 0.02659(11) 0.02952(11) 0.00054(8) 0.00574(8) -0.00017(9)
Cl1 0.0430(7) 0.0398(6) 0.0302(6) -0.0010(5) 0.0059(5) -0.0103(5)
Cl2 0.0483(8) 0.0331(6) 0.0432(7) -0.0030(5) 0.0066(6) 0.0086(6)
O1 0.0296(19) 0.0328(18) 0.0414(19) -0.0036(14) 0.0108(15) 0.0037(14)
O2 0.0338(19) 0.0330(18) 0.0331(18) 0.0022(14) 0.0018(15) 0.0010(15)
N1 0.038(3) 0.031(2) 0.039(2) -0.0031(17) 0.0098(19) -0.0033(18)
N2 0.029(2) 0.031(2) 0.037(2) -0.0048(17) 0.0027(18) 0.0014(18)
N3 0.033(2) 0.030(2) 0.035(2) 0.0027(16) 0.0081(18) -0.0013(17)
N4 0.037(2) 0.034(2) 0.029(2) 0.0032(16) 0.0084(18) -0.0011(18)
N5 0.039(3) 0.033(2) 0.040(2) -0.0003(18) 0.008(2) -0.0033(19)
N6 0.033(2) 0.043(2) 0.035(2) -0.0021(18) 0.0081(19) -0.0015(19)
N7 0.040(3) 0.029(2) 0.039(2) 0.0009(17) 0.007(2) 0.0025(18)
C1 0.029(3) 0.039(3) 0.034(3) 0.002(2) 0.008(2) 0.002(2)
C2 0.035(3) 0.035(3) 0.034(3) -0.003(2) 0.010(2) -0.002(2)
C3 0.039(3) 0.035(3) 0.049(3) -0.003(2) 0.010(2) -0.001(2)
C4 0.039(3) 0.044(3) 0.055(3) -0.003(3) 0.011(3) 0.010(3)
C5 0.042(3) 0.034(3) 0.054(3) -0.006(2) 0.013(3) 0.005(2)
C6 0.043(3) 0.036(3) 0.039(3) -0.005(2) 0.008(2) -0.004(2)
C7 0.039(4) 0.064(4) 0.124(7) -0.037(4) 0.029(4) -0.001(3)
C8 0.096(7) 0.157(8) 0.232(9) -0.058(7) 0.067(7) -0.002(6)
C9 0.097(6) 0.162(7) 0.108(6) -0.023(6) 0.001(5) 0.061(6)
C10 0.058(4) 0.092(5) 0.063(4) 0.001(4) 0.019(3) 0.032(4)
C11 0.038(3) 0.039(3) 0.048(3) 0.001(2) 0.011(2) -0.001(2)
C12 0.047(3) 0.034(3) 0.053(3) -0.001(2) 0.014(3) -0.008(2)
C13 0.041(3) 0.034(3) 0.050(3) -0.003(2) 0.005(3) 0.002(2)
C14 0.060(4) 0.048(3) 0.068(4) 0.004(3) 0.027(3) -0.009(3)
C15 0.069(5) 0.049(4) 0.073(4) -0.025(3) 0.016(4) -0.019(3)
C16 0.039(3) 0.037(3) 0.036(3) -0.008(2) 0.000(2) -0.004(2)
C17 0.052(4) 0.058(4) 0.044(3) -0.004(3) 0.003(3) 0.010(3)
C18 0.064(4) 0.060(4) 0.045(3) 0.009(3) 0.001(3) 0.017(3)
C19 0.082(5) 0.068(4) 0.033(3) 0.006(3) 0.003(3) 0.016(4)
C20 0.070(4) 0.063(4) 0.041(3) -0.005(3) 0.016(3) 0.016(3)
C21 0.048(3) 0.040(3) 0.039(3) -0.002(2) 0.004(3) 0.002(2)
C22 0.089(6) 0.083(5) 0.053(4) 0.013(3) 0.009(4) 0.054(4)
C23 0.094(6) 0.106(6) 0.167(8) -0.021(6) 0.055(6) -0.007(5)
C24 0.076(5) 0.122(6) 0.131(6) -0.070(5) 0.020(5) -0.004(5)
C25 0.060(4) 0.057(4) 0.041(3) 0.005(3) 0.013(3) 0.014(3)
C26 0.074(5) 0.044(4) 0.111(6) -0.007(4) 0.019(5) 0.009(3)
C27 0.056(4) 0.062(4) 0.073(5) -0.019(3) 0.006(3) 0.010(3)
C28 0.034(3) 0.030(2) 0.028(2) -0.0016(18) 0.006(2) 0.004(2)
C29 0.039(3) 0.033(3) 0.027(2) 0.0007(19) 0.005(2) 0.004(2)
C30 0.033(3) 0.036(3) 0.039(3) -0.001(2) 0.005(2) 0.001(2)
C31 0.041(3) 0.042(3) 0.036(3) 0.005(2) 0.003(2) 0.011(2)
C32 0.048(3) 0.035(3) 0.039(3) 0.005(2) 0.009(2) 0.006(2)
C33 0.039(3) 0.031(2) 0.037(3) 0.002(2) 0.006(2) -0.003(2)
C34 0.044(3) 0.045(3) 0.054(4) 0.005(3) -0.005(3) 0.015(3)
C35 0.067(5) 0.060(4) 0.082(5) 0.026(4) -0.024(4) 0.008(4)
C36 0.048(4) 0.066(4) 0.093(5) 0.004(4) -0.004(4) 0.017(3)
C37 0.065(5) 0.071(5) 0.061(4) -0.007(3) -0.024(3) 0.017(4)
C38 0.026(3) 0.037(3) 0.038(3) -0.002(2) 0.009(2) 0.006(2)
C39 0.035(3) 0.032(2) 0.039(3) -0.001(2) 0.004(2) -0.002(2)
C40 0.035(3) 0.029(2) 0.040(3) 0.003(2) 0.009(2) 0.000(2)
C41 0.042(3) 0.046(3) 0.038(3) -0.003(2) -0.003(2) 0.003(2)
C42 0.047(3) 0.040(3) 0.050(3) 0.003(2) 0.011(3) -0.011(2)
C43 0.044(3) 0.032(3) 0.034(3) 0.000(2) 0.009(2) -0.011(2)
C44 0.050(3) 0.038(3) 0.041(3) -0.002(2) 0.015(3) -0.003(2)
C45 0.071(5) 0.045(3) 0.060(4) -0.008(3) 0.027(3) 0.005(3)
C46 0.073(5) 0.067(4) 0.037(3) -0.010(3) 0.019(3) -0.002(3)
C47 0.069(4) 0.052(4) 0.036(3) -0.002(3) 0.010(3) -0.003(3)
C48 0.050(3) 0.038(3) 0.038(3) 0.005(2) 0.014(3) -0.003(2)
C49 0.044(3) 0.044(3) 0.051(3) -0.005(2) 0.015(3) 0.005(3)
C50 0.054(4) 0.058(4) 0.087(5) 0.003(3) 0.022(4) -0.001(3)
C51 0.057(4) 0.043(3) 0.048(3) 0.006(2) 0.016(3) 0.007(3)
C52 0.061(4) 0.060(4) 0.034(3) 0.008(3) 0.006(3) 0.014(3)
C53 0.099(6) 0.045(4) 0.107(6) 0.015(4) -0.009(5) 0.004(4)
C54 0.079(6) 0.091(6) 0.076(5) 0.020(4) 0.015(4) 0.014(4)
C55 0.071(4) 0.036(3) 0.039(3) -0.001(2) 0.014(3) -0.004(3)
C56 0.093(5) 0.038(3) 0.046(3) 0.006(3) 0.019(3) -0.012(3)
C57 0.086(5) 0.059(4) 0.043(3) 0.009(3) 0.018(3) -0.004(4)
C58 0.091(5) 0.053(4) 0.040(3) -0.005(3) 0.019(3) 0.005(4)
C59 0.052(3) 0.040(3) 0.034(3) -0.001(2) 0.004(2) 0.001(2)
C60 0.040(3) 0.041(3) 0.044(3) -0.005(2) 0.013(2) 0.000(2)
C61 0.056(4) 0.065(4) 0.034(3) 0.007(3) 0.016(3) -0.002(3)
C62 0.064(4) 0.067(4) 0.031(3) -0.009(3) 0.009(3) -0.007(3)
C63 0.061(4) 0.045(3) 0.048(3) -0.017(3) 0.018(3) -0.011(3)
C64 0.046(3) 0.038(3) 0.044(3) -0.007(2) 0.016(3) -0.001(2)
C65 0.043(3) 0.035(3) 0.048(3) 0.006(2) 0.005(3) -0.004(2)
C66 0.048(4) 0.051(4) 0.060(4) 0.008(3) 0.002(3) 0.000(3)
C67 0.059(4) 0.037(3) 0.067(4) 0.018(3) 0.010(3) 0.010(3)
C68 0.049(4) 0.036(3) 0.055(3) 0.007(2) 0.009(3) 0.001(3)
C69 0.041(3) 0.032(3) 0.042(3) 0.004(2) 0.013(2) 0.001(2)
N8 0.074(10) 0.082(9) 0.130(13) -0.003(9) 0.028(9) 0.013(7)
C70 0.083(13) 0.140(16) 0.049(9) 0.002(9) -0.016(8) 0.005(11)
C71 0.050(9) 0.131(15) 0.080(11) 0.023(10) 0.020(8) 0.047(10)
C72 0.072(11) 0.046(8) 0.158(18) 0.007(9) 0.057(12) 0.029(8)
C73 0.116(14) 0.037(7) 0.107(12) -0.020(7) 0.080(12) -0.037(8)
C74 0.106(14) 0.092(12) 0.066(10) 0.012(9) 0.023(10) -0.037(11)
N9 0.060(5) 0.057(4) 0.079(5) 0.000(4) -0.013(4) 0.015(4)
C75 0.068(5) 0.055(5) 0.075(5) 0.009(4) -0.019(5) 0.002(4)
C76 0.083(5) 0.070(5) 0.083(5) 0.012(4) -0.010(4) -0.003(4)
C77 0.082(5) 0.057(5) 0.092(5) 0.008(5) -0.017(5) -0.013(4)
C78 0.075(5) 0.046(4) 0.075(5) -0.011(4) -0.021(5) 0.011(4)
C79 0.069(5) 0.061(5) 0.074(5) -0.002(4) -0.008(5) 0.025(4)

loop_
_atom_type_symbol
_atom_type_description
_atom_type_scat_dispersion_real
_atom_type_scat_dispersion_imag
_atom_type_scat_source
C C 0.0033 0.0016 'International Tables Vol C Tables 4.2.6.8 and 6.1.1.4'
H H 0.0000 0.0000 'International Tables Vol C Tables 4.2.6.8 and 6.1.1.4'
N N 0.0061 0.0033 'International Tables Vol C Tables 4.2.6.8 and 6.1.1.4'
O O 0.0106 0.0060 'International Tables Vol C Tables 4.2.6.8 and 6.1.1.4'
Yb Yb -0.3850 5.5486 'International Tables Vol C Tables 4.2.6.8 and 6.1.1.4'
Cl Cl 0.1484 0.1585 'International Tables Vol C Tables 4.2.6.8 and 6.1.1.4'

loop_
_geom_angle_atom_site_label_1
_geom_angle_atom_site_label_2
_geom_angle_atom_site_label_3
_geom_angle
N1 Yb1 O1 69.35(12)
N1 Yb1 O2 129.76(13)
O1 Yb1 O2 66.84(11)
N1 Yb1 N2 73.99(14)
O1 Yb1 N2 119.64(12)
O2 Yb1 N2 151.43(12)
N1 Yb1 N5 75.53(14)
O1 Yb1 N5 90.06(12)
O2 Yb1 N5 81.10(12)
N2 Yb1 N5 124.64(14)
N1 Yb1 Cl2 129.98(10)
O1 Yb1 Cl2 154.63(9)
O2 Yb1 Cl2 88.20(8)
N2 Yb1 Cl2 84.40(10)
N5 Yb1 Cl2 81.28(10)
N1 Yb1 Cl1 114.62(10)
O1 Yb1 Cl1 75.13(8)
O2 Yb1 Cl1 76.22(8)
N2 Yb1 Cl1 78.95(10)
N5 Yb1 Cl1 156.39(10)
Cl2 Yb1 Cl1 104.26(4)
N3 Yb2 O2 70.27(13)
N3 Yb2 O1 128.60(13)
O2 Yb2 O1 68.51(11)
N3 Yb2 N4 74.24(14)
O2 Yb2 N4 117.53(13)
O1 Yb2 N4 154.08(12)
N3 Yb2 N7 131.40(14)
O2 Yb2 N7 155.44(13)
O1 Yb2 N7 87.07(12)
N4 Yb2 N7 83.39(13)
N3 Yb2 N6 76.15(14)
O2 Yb2 N6 94.98(12)
O1 Yb2 N6 78.21(12)
N4 Yb2 N6 123.85(13)
N7 Yb2 N6 81.97(13)
N3 Yb2 Cl1 123.29(10)
O2 Yb2 Cl1 78.48(8)
O1 Yb2 Cl1 76.14(8)
N4 Yb2 Cl1 80.47(10)
N7 Yb2 Cl1 93.65(10)
N6 Yb2 Cl1 154.17(10)
Yb2 Cl1 Yb1 82.16(3)
C1 O1 Yb2 142.6(3)
C1 O1 Yb1 118.7(3)
Yb2 O1 Yb1 97.51(11)
C28 O2 Yb2 118.9(3)
C28 O2 Yb1 142.6(3)
Yb2 O2 Yb1 98.32(12)
C11 N1 C2 125.6(4)
C11 N1 Yb1 108.7(3)
C2 N1 Yb1 120.6(3)
C13 N2 C16 118.2(4)
C13 N2 Yb1 110.3(3)
C16 N2 Yb1 131.4(3)
C38 N3 C29 127.0(4)
C38 N3 Yb2 108.2(3)
C29 N3 Yb2 119.3(3)
C40 N4 C43 118.7(4)
C40 N4 Yb2 112.2(3)
C43 N4 Yb2 128.9(3)
C59 N5 C55 116.8(4)
C59 N5 Yb1 118.8(3)
C55 N5 Yb1 123.3(3)
C60 N6 C64 116.3(4)
C60 N6 Yb2 115.2(3)
C64 N6 Yb2 127.8(3)
C69 N7 C65 117.3(4)
C69 N7 Yb2 126.2(3)
C65 N7 Yb2 116.1(3)
O1 C1 C6 124.7(5)
O1 C1 C2 117.7(4)
C6 C1 C2 117.6(4)
C3 C2 N1 126.3(5)
C3 C2 C1 120.1(4)
N1 C2 C1 113.4(4)
C2 C3 C4 121.2(5)
C2 C3 H3 119.4
C4 C3 H3 119.4
C5 C4 C3 117.5(5)
C5 C4 C7 121.3(5)
C3 C4 C7 121.0(5)
C6 C5 C4 122.2(5)
C6 C5 H5 118.9
C4 C5 H5 118.9
C5 C6 C1 121.1(5)
C5 C6 H6 119.5
C1 C6 H6 119.5
C8 C7 C10 115.5(7)
C8 C7 C4 113.2(6)
C10 C7 C4 112.5(6)
C8 C7 C9 103.0(8)
C10 C7 C9 103.7(6)
C4 C7 C9 107.6(6)
C7 C8 H8A 109.5
C7 C8 H8B 109.5
H8A C8 H8B 109.5
C7 C8 H8C 109.5
H8A C8 H8C 109.5
H8B C8 H8C 109.5
C7 C9 H9A 109.5
C7 C9 H9B 109.5
H9A C9 H9B 109.5
C7 C9 H9C 109.5
H9A C9 H9C 109.5
H9B C9 H9C 109.5
C7 C10 H10A 109.5
C7 C10 H10B 109.5
H10A C10 H10B 109.5
C7 C10 H10C 109.5
H10A C10 H10C 109.5
H10B C10 H10C 109.5
N1 C11 C12 120.8(5)
N1 C11 C14 122.2(5)
C12 C11 C14 117.0(5)
C11 C12 C13 124.5(5)
C11 C12 H12 117.8
C13 C12 H12 117.8
N2 C13 C12 121.9(5)
N2 C13 C15 122.2(5)
C12 C13 C15 115.9(5)
C11 C14 H14A 109.5
C11 C14 H14B 109.5
H14A C14 H14B 109.5
C11 C14 H14C 109.5
H14A C14 H14C 109.5
H14B C14 H14C 109.5
C13 C15 H15A 109.5
C13 C15 H15B 109.5
H15A C15 H15B 109.5
C13 C15 H15C 109.5
H15A C15 H15C 109.5
H15B C15 H15C 109.5
C21 C16 C17 120.4(5)
C21 C16 N2 122.3(5)
C17 C16 N2 117.3(5)
C18 C17 C16 118.4(5)
C18 C17 C22 120.3(5)
C16 C17 C22 121.2(5)
C17 C18 C19 121.4(6)
C17 C18 H18 119.3
C19 C18 H18 119.3
C20 C19 C18 119.8(6)
C20 C19 H19 120.1
C18 C19 H19 120.1
C19 C20 C21 121.4(6)
C19 C20 H20 119.3
C21 C20 H20 119.3
C16 C21 C20 118.5(5)
C16 C21 C25 122.9(5)
C20 C21 C25 118.6(5)
C24 C22 C23 107.8(6)
C24 C22 C17 111.4(7)
C23 C22 C17 111.8(6)
C24 C22 H22 108.6
C23 C22 H22 108.6
C17 C22 H22 108.6
C22 C23 H23A 109.5
C22 C23 H23B 109.5
H23A C23 H23B 109.5
C22 C23 H23C 109.5
H23A C23 H23C 109.5
H23B C23 H23C 109.5
C22 C24 H24A 109.5
C22 C24 H24B 109.5
H24A C24 H24B 109.5
C22 C24 H24C 109.5
H24A C24 H24C 109.5
H24B C24 H24C 109.5
C21 C25 C27 112.2(5)
C21 C25 C26 111.4(5)
C27 C25 C26 109.5(5)
C21 C25 H25 107.9
C27 C25 H25 107.9
C26 C25 H25 107.9
C25 C26 H26A 109.5
C25 C26 H26B 109.5
H26A C26 H26B 109.5
C25 C26 H26C 109.5
H26A C26 H26C 109.5
H26B C26 H26C 109.5
C25 C27 H27A 109.5
C25 C27 H27B 109.5
H27A C27 H27B 109.5
C25 C27 H27C 109.5
H27A C27 H27C 109.5
H27B C27 H27C 109.5
O2 C28 C33 124.2(4)
O2 C28 C29 117.4(4)
C33 C28 C29 118.4(4)
C30 C29 N3 126.2(5)
C30 C29 C28 120.1(4)
N3 C29 C28 113.4(4)
C29 C30 C31 121.9(5)
C29 C30 H30 119.1
C31 C30 H30 119.1
C32 C31 C30 116.8(5)
C32 C31 C34 123.8(5)
C30 C31 C34 119.4(5)
C31 C32 C33 121.9(5)
C31 C32 H32 119.1
C33 C32 H32 119.1
C28 C33 C32 120.8(5)
C28 C33 H33 119.6
C32 C33 H33 119.6
C37 C34 C35 107.1(5)
C37 C34 C36 109.0(6)
C35 C34 C36 109.1(5)
C37 C34 C31 110.4(5)
C35 C34 C31 111.5(5)
C36 C34 C31 109.7(5)
C34 C35 H35A 109.5
C34 C35 H35B 109.5
H35A C35 H35B 109.5
C34 C35 H35C 109.5
H35A C35 H35C 109.5
H35B C35 H35C 109.5
C34 C36 H36A 109.5
C34 C36 H36B 109.5
H36A C36 H36B 109.5
C34 C36 H36C 109.5
H36A C36 H36C 109.5
H36B C36 H36C 109.5
C34 C37 H37A 109.5
C34 C37 H37B 109.5
H37A C37 H37B 109.5
C34 C37 H37C 109.5
H37A C37 H37C 109.5
H37B C37 H37C 109.5
N3 C38 C39 120.0(4)
N3 C38 C41 122.0(4)
C39 C38 C41 117.8(4)
C38 C39 C40 124.7(4)
C38 C39 H39 117.7
C40 C39 H39 117.7
N4 C40 C39 121.7(4)
N4 C40 C42 121.9(4)
C39 C40 C42 116.2(4)
C38 C41 H41A 109.5
C38 C41 H41B 109.5
H41A C41 H41B 109.5
C38 C41 H41C 109.5
H41A C41 H41C 109.5
H41B C41 H41C 109.5
C40 C42 H42A 109.5
C40 C42 H42B 109.5
H42A C42 H42B 109.5
C40 C42 H42C 109.5
H42A C42 H42C 109.5
H42B C42 H42C 109.5
C48 C43 C44 121.3(5)
C48 C43 N4 121.6(5)
C44 C43 N4 117.0(4)
C45 C44 C43 117.4(5)
C45 C44 C49 119.0(5)
C43 C44 C49 123.6(5)
C46 C45 C44 121.5(6)
C46 C45 H45 119.3
C44 C45 H45 119.3
C47 C46 C45 119.7(5)
C47 C46 H46 120.2
C45 C46 H46 120.2
C46 C47 C48 121.7(6)
C46 C47 H47 119.2
C48 C47 H47 119.2
C47 C48 C43 118.5(5)
C47 C48 C52 119.2(5)
C43 C48 C52 122.3(5)
C44 C49 C51 109.5(5)
C44 C49 C50 112.4(5)
C51 C49 C50 111.0(5)
C44 C49 H49 107.9
C51 C49 H49 107.9
C50 C49 H49 107.9
C49 C50 H50A 109.5
C49 C50 H50B 109.5
H50A C50 H50B 109.5
C49 C50 H50C 109.5
H50A C50 H50C 109.5
H50B C50 H50C 109.5
C49 C51 H51A 109.5
C49 C51 H51B 109.5
H51A C51 H51B 109.5
C49 C51 H51C 109.5
H51A C51 H51C 109.5
H51B C51 H51C 109.5
C48 C52 C54 112.5(5)
C48 C52 C53 111.7(5)
C54 C52 C53 107.8(5)
C48 C52 H52 108.2
C54 C52 H52 108.2
C53 C52 H52 108.2
C52 C53 H53A 109.5
C52 C53 H53B 109.5
H53A C53 H53B 109.5
C52 C53 H53C 109.5
H53A C53 H53C 109.5
H53B C53 H53C 109.5
C52 C54 H54A 109.5
C52 C54 H54B 109.5
H54A C54 H54B 109.5
C52 C54 H54C 109.5
H54A C54 H54C 109.5
H54B C54 H54C 109.5
N5 C55 C56 123.6(5)
N5 C55 H55 118.2
C56 C55 H55 118.2
C57 C56 C55 118.8(5)
C57 C56 H56 120.6
C55 C56 H56 120.6
C56 C57 C58 118.3(6)
C56 C57 H57 120.8
C58 C57 H57 120.8
C59 C58 C57 119.3(6)
C59 C58 H58 120.4
C57 C58 H58 120.4
N5 C59 C58 123.2(5)
N5 C59 H59 118.4
C58 C59 H59 118.4
N6 C60 C61 123.6(5)
N6 C60 H60 118.2
C61 C60 H60 118.2
C62 C61 C60 119.3(5)
C62 C61 H61 120.4
C60 C61 H61 120.4
C61 C62 C63 118.3(5)
C61 C62 H62 120.9
C63 C62 H62 120.9
C64 C63 C62 119.3(5)
C64 C63 H63 120.4
C62 C63 H63 120.4
N6 C64 C63 123.2(5)
N6 C64 H64 118.4
C63 C64 H64 118.4
C66 C65 N7 122.2(5)
C66 C65 H65 118.9
N7 C65 H65 118.9
C65 C66 C67 119.4(6)
C65 C66 H66 120.3
C67 C66 H66 120.3
C68 C67 C66 118.6(5)
C68 C67 H67 120.7
C66 C67 H67 120.7
C67 C68 C69 119.9(5)
C67 C68 H68 120.0
C69 C68 H68 120.0
N7 C69 C68 122.6(5)
N7 C69 H69 118.7
C68 C69 H69 118.7
C70 N8 C74 118.2(14)
C71 C70 N8 122.8(16)
C71 C70 H70 118.6
N8 C70 H70 118.6
C72 C71 C70 121.3(16)
C72 C71 H71 119.3
C70 C71 H71 119.3
C71 C72 C73 117.5(12)
C71 C72 H72 121.3
C73 C72 H72 121.3
C74 C73 C72 121.5(15)
C74 C73 H73 119.2
C72 C73 H73 119.2
C73 C74 N8 117.4(14)
C73 C74 H74 121.3
N8 C74 H74 121.3
C75 N9 C79 120.5(13)
N9 C75 C76 123.1(15)
N9 C75 H75 118.4
C76 C75 H75 118.4
C77 C76 C75 117.0(16)
C77 C76 H76 121.5
C75 C76 H76 121.5
C78 C77 C76 122.1(14)
C78 C77 H77 119.0
C76 C77 H77 119.0
C77 C78 C79 122.7(13)
C77 C78 H78 118.6
C79 C78 H78 118.6
N9 C79 C78 114.4(12)
N9 C79 H79 122.8
C78 C79 H79 122.8

loop_
_geom_bond_atom_site_label_1
_geom_bond_atom_site_label_2
_geom_bond_distance
Yb1 N1 2.275(4)
Yb1 O1 2.325(3)
Yb1 O2 2.347(3)
Yb1 N2 2.398(4)
Yb1 N5 2.526(4)
Yb1 Cl2 2.6057(12)
Yb1 Cl1 2.6726(12)
Yb1 C11 2.993(5)
Yb1 C13 3.112(5)
Yb1 C12 3.174(5)
Yb1 C1 3.199(5)
Yb1 Yb2 3.4863(3)
Yb2 N3 2.240(4)
Yb2 O2 2.260(3)
Yb2 O1 2.311(3)
Yb2 N4 2.418(4)
Yb2 N7 2.481(4)
Yb2 N6 2.518(4)
Yb2 Cl1 2.6329(12)
Yb2 C38 2.964(5)
Yb2 C28 3.137(5)
Yb2 C40 3.150(5)
Yb2 C29 3.170(5)
Yb2 C39 3.177(5)
O1 C1 1.348(6)
O2 C28 1.341(6)
N1 C11 1.346(6)
N1 C2 1.406(6)
N2 C13 1.318(6)
N2 C16 1.442(6)
N3 C38 1.364(6)
N3 C29 1.401(6)
N4 C40 1.301(6)
N4 C43 1.451(6)
N5 C59 1.340(6)
N5 C55 1.341(6)
N6 C60 1.337(6)
N6 C64 1.350(6)
N7 C69 1.339(6)
N7 C65 1.360(7)
C1 C6 1.395(7)
C1 C2 1.430(7)
C2 C3 1.389(7)
C3 C4 1.404(7)
C3 H3 0.9300
C4 C5 1.392(8)
C4 C7 1.528(8)
C5 C6 1.373(7)
C5 H5 0.9300
C6 H6 0.9300
C7 C8 1.484(12)
C7 C10 1.511(9)
C7 C9 1.580(12)
C8 H8A 0.9600
C8 H8B 0.9600
C8 H8C 0.9600
C9 H9A 0.9600
C9 H9B 0.9600
C9 H9C 0.9600
C10 H10A 0.9600
C10 H10B 0.9600
C10 H10C 0.9600
C11 C12 1.405(7)
C11 C14 1.516(7)
C12 C13 1.439(7)
C12 H12 0.9300
C13 C15 1.488(7)
C14 H14A 0.9600
C14 H14B 0.9600
C14 H14C 0.9600
C15 H15A 0.9600
C15 H15B 0.9600
C15 H15C 0.9600
C16 C21 1.388(7)
C16 C17 1.424(8)
C17 C18 1.378(8)
C17 C22 1.520(9)
C18 C19 1.387(8)
C18 H18 0.9300
C19 C20 1.358(8)
C19 H19 0.9300
C20 C21 1.407(8)
C20 H20 0.9300
C21 C25 1.525(7)
C22 C24 1.482(10)
C22 C23 1.519(11)
C22 H22 0.9800
C23 H23A 0.9600
C23 H23B 0.9600
C23 H23C 0.9600
C24 H24A 0.9600
C24 H24B 0.9600
C24 H24C 0.9600
C25 C27 1.528(9)
C25 C26 1.546(8)
C25 H25 0.9800
C26 H26A 0.9600
C26 H26B 0.9600
C26 H26C 0.9600
C27 H27A 0.9600
C27 H27B 0.9600
C27 H27C 0.9600
C28 C33 1.384(6)
C28 C29 1.411(7)
C29 C30 1.391(7)
C30 C31 1.409(7)
C30 H30 0.9300
C31 C32 1.392(7)
C31 C34 1.549(7)
C32 C33 1.400(7)
C32 H32 0.9300
C33 H33 0.9300
C34 C37 1.493(8)
C34 C35 1.507(8)
C34 C36 1.515(9)
C35 H35A 0.9600
C35 H35B 0.9600
C35 H35C 0.9600
C36 H36A 0.9600
C36 H36B 0.9600
C36 H36C 0.9600
C37 H37A 0.9600
C37 H37B 0.9600
C37 H37C 0.9600
C38 C39 1.382(7)
C38 C41 1.509(7)
C39 C40 1.436(7)
C39 H39 0.9300
C40 C42 1.508(7)
C41 H41A 0.9600
C41 H41B 0.9600
C41 H41C 0.9600
C42 H42A 0.9600
C42 H42B 0.9600
C42 H42C 0.9600
C43 C48 1.396(7)
C43 C44 1.410(7)
C44 C45 1.395(7)
C44 C49 1.515(8)
C45 C46 1.383(9)
C45 H45 0.9300
C46 C47 1.366(8)
C46 H46 0.9300
C47 C48 1.383(7)
C47 H47 0.9300
C48 C52 1.495(8)
C49 C51 1.544(7)
C49 C50 1.544(8)
C49 H49 0.9800
C50 H50A 0.9600
C50 H50B 0.9600
C50 H50C 0.9600
C51 H51A 0.9600
C51 H51B 0.9600
C51 H51C 0.9600
C52 C54 1.512(9)
C52 C53 1.555(9)
C52 H52 0.9800
C53 H53A 0.9600
C53 H53B 0.9600
C53 H53C 0.9600
C54 H54A 0.9600
C54 H54B 0.9600
C54 H54C 0.9600
C55 C56 1.379(7)
C55 H55 0.9300
C56 C57 1.373(8)
C56 H56 0.9300
C57 C58 1.386(8)
C57 H57 0.9300
C58 C59 1.371(8)
C58 H58 0.9300
C59 H59 0.9300
C60 C61 1.373(7)
C60 H60 0.9300
C61 C62 1.368(8)
C61 H61 0.9300
C62 C63 1.377(8)
C62 H62 0.9300
C63 C64 1.371(7)
C63 H63 0.9300
C64 H64 0.9300
C65 C66 1.363(7)
C65 H65 0.9300
C66 C67 1.380(8)
C66 H66 0.9300
C67 C68 1.359(8)
C67 H67 0.9300
C68 C69 1.365(7)
C68 H68 0.9300
C69 H69 0.9300
N8 C70 1.308(19)
N8 C74 1.39(2)
C70 C71 1.30(2)
C70 H70 0.9300
C71 C72 1.24(2)
C71 H71 0.9300
C72 C73 1.45(2)
C72 H72 0.9300
C73 C74 1.252(18)
C73 H73 0.9300
C74 H74 0.9300
N9 C75 1.318(18)
N9 C79 1.355(17)
C75 C76 1.35(2)
C75 H75 0.9300
C76 C77 1.33(2)
C76 H76 0.9300
C77 C78 1.268(19)
C77 H77 0.9300
C78 C79 1.420(18)
C78 H78 0.9300
C79 H79 0.9300
